data_2208437
loop_
_publ_author_name
'Wen-Hai Wang'
'Xiao-Yu Su'
'Zhi-Hua Mao'
'Jing-Song You'
'Ru-Gang Xie'

_publ_section_title
;
 Hexakis(1-methyl-1<i>H</i>-imidazole-\k<i>N</i>^3^)nickel(II)
 dichloride dihydrate
;
_journal_coeditor_code TK6306
_journal_issue 3
_journal_name_full 'Acta Crystallographica Section E'
_journal_page_first m445
_journal_page_last m447
_journal_paper_doi 10.1107/S1600536806003746
_journal_volume 62
_journal_year 2006
_chemical_formula_iupac '[Ni (C4 H6 N2)6] Cl2, 2H2 O'
_chemical_formula_moiety 'C24 H36 N12 Ni 2+, 2Cl -, 2H2 O'
_chemical_formula_sum 'C24 H40 Cl2 N12 Ni O2'
_chemical_formula_weight 658.29
_chemical_name_systematic
;
Hexakis(1-methyl-1H-imidazole-\kN^3^)nickel(II) dichloride dihydrate
;
_space_group_IT_number 14
_symmetry_cell_setting monoclinic
_symmetry_space_group_name_Hall '-P 2yn'
_symmetry_space_group_name_H-M 'P 1 21/n 1'
_atom_sites_solution_hydrogens geom
_atom_sites_solution_primary direct
_atom_sites_solution_secondary difmap
_cell_angle_alpha 90
_cell_angle_beta 98.07(4)
_cell_angle_gamma 90
_cell_formula_units_Z 2
_cell_length_a 8.065(4)
_cell_length_b 13.238(5)
_cell_length_c 15.029(7)
_cell_measurement_reflns_used 27
_cell_measurement_temperature 290(2)
_cell_measurement_theta_max 7.41
_cell_measurement_theta_min 4.53
_cell_volume 1588.7(12)
_computing_cell_refinement DIFRAC
_computing_data_collection 'DIFRAC (Gabe & White, 1993)'
_computing_data_reduction 'NRCVAX (Gabe <i>et al.</i>,  1989)'
_computing_molecular_graphics
;
ORTEP-3 for Windows (Farrugia, 1997) and
MERCURY (Version 1.2; Bruno <i>et al.</i>,  2002)
;
_computing_publication_material SHELXL97
_computing_structure_refinement 'SHELXL97 (Sheldrick, 1997)'
_computing_structure_solution 'SHELXS97 (Sheldrick, 1997)'
_diffrn_ambient_temperature 290(2)
_diffrn_measured_fraction_theta_full 0.926
_diffrn_measured_fraction_theta_max 0.926
_diffrn_measurement_device_type 'Enraf--Nonius CAD-4'
_diffrn_measurement_method \w/2\q
_diffrn_radiation_monochromator graphite
_diffrn_radiation_source 'fine-focus sealed tube'
_diffrn_radiation_type MoK\a
_diffrn_radiation_wavelength 0.71073
_diffrn_reflns_av_R_equivalents 0.012
_diffrn_reflns_av_sigmaI/netI 0.054
_diffrn_reflns_limit_h_max 9
_diffrn_reflns_limit_h_min -8
_diffrn_reflns_limit_k_max 15
_diffrn_reflns_limit_k_min 0
_diffrn_reflns_limit_l_max 17
_diffrn_reflns_limit_l_min -9
_diffrn_reflns_number 2860
_diffrn_reflns_theta_full 25.0
_diffrn_reflns_theta_max 25.0
_diffrn_reflns_theta_min 2.72
_diffrn_standards_decay_% 1.0
_diffrn_standards_interval_count 300
_diffrn_standards_number 3
_exptl_absorpt_coefficient_mu 0.822
_exptl_absorpt_correction_type none
_exptl_crystal_colour blue
_exptl_crystal_density_diffrn 1.376
_exptl_crystal_density_method 'not measured'
_exptl_crystal_description Block
_exptl_crystal_F_000 692
_exptl_crystal_size_max 0.25
_exptl_crystal_size_mid 0.25
_exptl_crystal_size_min 0.23
_refine_diff_density_max 0.35
_refine_diff_density_min -0.39
_refine_ls_extinction_method none
_refine_ls_goodness_of_fit_ref 1.02
_refine_ls_hydrogen_treatment mixed
_refine_ls_matrix_type full
_refine_ls_number_parameters 194
_refine_ls_number_reflns 2714
_refine_ls_number_restraints 0
_refine_ls_restrained_S_all 1.03
_refine_ls_R_factor_all 0.081
_refine_ls_R_factor_gt 0.043
_refine_ls_shift/su_max <0.001
_refine_ls_shift/su_mean 0.000
_refine_ls_structure_factor_coef Fsqd
_refine_ls_weighting_details 'calc w=1/[\s^2^(Fo^2^)+(0.061P)^2^+0.0104P] where P=(Fo^2^+2Fc^2^)/3'
_refine_ls_weighting_scheme calc
_refine_ls_wR_factor_gt 0.103
_refine_ls_wR_factor_ref 0.115
_reflns_number_gt 1829
_reflns_number_total 2714
_reflns_threshold_expression I>2\s(I)
_cod_data_source_file tk6306.cif
_cod_data_source_block I
_cod_depositor_comments
;
The following automatic conversions were performed:
'_symmetry_cell_setting' value 'Monoclinic' changed to 'monoclinic'
according to '/home/saulius/struct/CIF-dictionaries/cif_core.dic'
dictionary named 'cif_core.dic' version 2.4.1 from 2010-06-29.

Automatic conversion script
Id: cif_fix_enum 1527 2010-12-29 10:47:43Z saulius 

The following automatic conversions were performed:

'_symmetry_cell_setting' value 'Monoclinic' changed to 'monoclinic'
according to /home/saulius/struct/CIF-dictionaries/cif_core.dic
dictionary named 'cif_core.dic' version 2.4.1 from 2010-06-29.

Automatic conversion script
Id: cif_fix_values 1715 2011-07-08 13:25:40Z adriana 
;
_cod_original_sg_symbol_H-M 'P 21/n'
_cod_database_code 2208437
_cod_database_fobs_code 2208437

loop_
_symmetry_equiv_pos_as_xyz
'x, y, z'
'-x+1/2, y+1/2, -z+1/2'
'-x, -y, -z'
'x-1/2, -y-1/2, z-1/2'

loop_
_atom_site_label
_atom_site_fract_x
_atom_site_fract_y
_atom_site_fract_z
_atom_site_U_iso_or_equiv
_atom_site_adp_type
_atom_site_calc_flag
_atom_site_refinement_flags
_atom_site_occupancy
_atom_site_type_symbol
Ni1 0 0 0 0.03065(19) Uani d S 1 Ni
Cl1 0.20308(14) 0.37906(7) -0.06939(7) 0.0555(3) Uani d . 1 Cl
OW 0.0189(5) 0.4199(2) 0.1014(2) 0.0815(11) Uani d D 1 O
N1 0.1827(3) 0.0812(2) 0.08774(19) 0.0366(7) Uani d . 1 N
N2 0.3137(4) 0.2023(2) 0.1700(2) 0.0434(8) Uani d . 1 N
N3 0.1692(3) -0.12726(19) 0.01010(19) 0.0339(7) Uani d . 1 N
N4 0.2915(4) -0.2749(2) 0.0430(2) 0.0450(8) Uani d . 1 N
N5 0.1068(3) 0.0450(2) -0.11445(18) 0.0333(6) Uani d . 1 N
N6 0.2633(4) 0.1215(2) -0.2030(2) 0.0401(7) Uani d . 1 N
C1 0.1907(5) 0.1787(3) 0.1044(2) 0.0407(9) Uani d . 1 C
H1 0.1186 0.2260 0.0739 0.046(3) Uiso calc R 1 H
C2 0.3881(5) 0.1143(3) 0.1989(3) 0.0527(10) Uani d . 1 C
H2 0.4769 0.1063 0.2450 0.046(3) Uiso calc R 1 H
C3 0.3088(5) 0.0412(3) 0.1483(3) 0.0496(10) Uani d . 1 C
H3 0.3354 -0.0271 0.1534 0.046(3) Uiso calc R 1 H
C4 0.3621(6) 0.3043(3) 0.2011(3) 0.0754(15) Uani d . 1 C
H4A 0.4508 0.3282 0.1701 0.133(7) Uiso calc R 1 H
H4B 0.3998 0.3029 0.2645 0.133(7) Uiso calc R 1 H
H4C 0.2674 0.3486 0.1889 0.133(7) Uiso calc R 1 H
C5 0.3221(5) -0.1296(3) -0.0204(3) 0.0460(10) Uani d . 1 C
H5 0.3667 -0.0768 -0.0503 0.046(3) Uiso calc R 1 H
C6 0.3988(5) -0.2193(3) -0.0009(3) 0.0513(10) Uani d . 1 C
H6 0.5030 -0.2392 -0.0145 0.046(3) Uiso calc R 1 H
C7 0.1568(5) -0.2170(2) 0.0473(3) 0.0415(9) Uani d . 1 C
H7 0.0645 -0.2376 0.0735 0.046(3) Uiso calc R 1 H
C8 0.3183(6) -0.3794(3) 0.0752(4) 0.0745(15) Uani d . 1 C
H8A 0.3925 -0.3795 0.1311 0.133(7) Uiso calc R 1 H
H8B 0.3669 -0.4183 0.0316 0.133(7) Uiso calc R 1 H
H8C 0.2129 -0.4087 0.0841 0.133(7) Uiso calc R 1 H
C9 0.1046(5) -0.0086(3) -0.1926(2) 0.0420(9) Uani d . 1 C
H9 0.0454 -0.0683 -0.2061 0.046(3) Uiso calc R 1 H
C10 0.2005(5) 0.0373(3) -0.2472(3) 0.0442(9) Uani d . 1 C
H10 0.2198 0.0157 -0.3037 0.046(3) Uiso calc R 1 H
C11 0.2040(4) 0.1232(2) -0.1243(2) 0.0386(8) Uani d . 1 C
H11 0.2284 0.1737 -0.0814 0.046(3) Uiso calc R 1 H
C12 0.3670(6) 0.2000(3) -0.2368(3) 0.0684(14) Uani d . 1 C
H12A 0.3368 0.2649 -0.2155 0.133(7) Uiso calc R 1 H
H12B 0.3491 0.1996 -0.3013 0.133(7) Uiso calc R 1 H
H12C 0.4829 0.1869 -0.2158 0.133(7) Uiso calc R 1 H
H1W 0.0546 0.4117 0.0466 0.130(17) Uiso d RD 1 H
H2W -0.0254 0.4814 0.1021 0.130(17) Uiso d RD 1 H

loop_
_atom_site_aniso_label
_atom_site_aniso_U_11
_atom_site_aniso_U_22
_atom_site_aniso_U_33
_atom_site_aniso_U_12
_atom_site_aniso_U_13
_atom_site_aniso_U_23
Ni1 0.0325(4) 0.0270(3) 0.0322(3) -0.0018(3) 0.0038(2) 0.0000(3)
Cl1 0.0628(7) 0.0383(5) 0.0706(7) 0.0038(5) 0.0272(6) 0.0055(5)
OW 0.109(3) 0.0667(19) 0.076(2) 0.0220(19) 0.038(2) 0.0245(17)
N1 0.0379(18) 0.0336(15) 0.0377(18) -0.0050(13) 0.0030(14) -0.0029(13)
N2 0.0410(19) 0.0460(17) 0.0410(19) -0.0110(14) -0.0020(15) -0.0066(15)
N3 0.0303(17) 0.0324(14) 0.0380(18) 0.0016(12) 0.0016(13) 0.0001(13)
N4 0.0419(19) 0.0367(15) 0.056(2) 0.0027(14) 0.0045(16) -0.0002(14)
N5 0.0372(17) 0.0299(13) 0.0335(17) 0.0027(13) 0.0081(13) -0.0012(12)
N6 0.0433(19) 0.0391(16) 0.0403(18) 0.0012(14) 0.0143(15) -0.0013(14)
C1 0.042(2) 0.041(2) 0.037(2) -0.0065(17) -0.0014(17) 0.0002(17)
C2 0.043(2) 0.063(3) 0.047(2) 0.003(2) -0.0146(19) -0.001(2)
C3 0.047(2) 0.0427(19) 0.055(3) 0.0056(19) -0.008(2) 0.006(2)
C4 0.085(4) 0.059(3) 0.074(3) -0.025(3) -0.014(3) -0.025(2)
C5 0.041(2) 0.045(2) 0.053(3) 0.0001(18) 0.0116(19) 0.0067(18)
C6 0.035(2) 0.058(2) 0.063(3) 0.0082(19) 0.015(2) 0.001(2)
C7 0.033(2) 0.0397(19) 0.052(2) -0.0004(16) 0.0055(17) -0.0008(18)
C8 0.063(3) 0.041(2) 0.117(4) 0.006(2) 0.005(3) 0.018(3)
C9 0.050(2) 0.0336(18) 0.042(2) 0.0014(17) 0.0069(17) -0.0050(17)
C10 0.050(2) 0.047(2) 0.038(2) 0.0080(18) 0.0113(18) -0.0071(17)
C11 0.041(2) 0.0370(18) 0.039(2) -0.0020(17) 0.0105(17) -0.0032(16)
C12 0.077(3) 0.066(3) 0.071(3) -0.023(2) 0.045(3) -0.004(2)

loop_
_atom_type_symbol
_atom_type_description
_atom_type_scat_dispersion_real
_atom_type_scat_dispersion_imag
_atom_type_scat_source
C C 0.0033 0.0016 'International Tables Vol C Tables 4.2.6.8 and 6.1.1.4'
H H 0.0000 0.0000 'International Tables Vol C Tables 4.2.6.8 and 6.1.1.4'
N N 0.0061 0.0033 'International Tables Vol C Tables 4.2.6.8 and 6.1.1.4'
O O 0.0106 0.0060 'International Tables Vol C Tables 4.2.6.8 and 6.1.1.4'
Cl Cl 0.1484 0.1585 'International Tables Vol C Tables 4.2.6.8 and 6.1.1.4'
Ni Ni 0.3393 1.1124 'International Tables Vol C Tables 4.2.6.8 and 6.1.1.4'

loop_
_geom_angle_atom_site_label_1
_geom_angle_atom_site_label_2
_geom_angle_atom_site_label_3
_geom_angle_site_symmetry_1
_geom_angle_site_symmetry_3
_geom_angle
_geom_angle_publ_flag
N1 Ni1 N3 . . 88.57(11) yes
N1 Ni1 N3 . 3 91.43(11) yes
N5 Ni1 N1 . . 92.07(11) yes
N5 Ni1 N1 . 3 87.93(11) yes
N5 Ni1 N3 . . 87.23(10) yes
N5 Ni1 N3 . 3 92.77(10) yes
N5 Ni1 N1 3 . 87.93(11) ?
N5 Ni1 N1 3 3 92.07(11) ?
N1 Ni1 N1 . 3 180.0 ?
N5 Ni1 N3 3 3 87.23(10) ?
N1 Ni1 N3 3 3 88.57(11) ?
N5 Ni1 N3 3 . 92.77(10) ?
N1 Ni1 N3 3 . 91.43(11) ?
N5 Ni1 N5 . 3 180.0 ?
N3 Ni1 N3 3 . 180.0 ?
H1W OW H2W . . 107.3 ?
C1 N1 C3 . . 103.9(3) ?
C1 N1 Ni1 . . 128.8(3) ?
C3 N1 Ni1 . . 126.9(2) ?
C1 N2 C2 . . 106.6(3) ?
C1 N2 C4 . . 126.1(3) ?
C2 N2 C4 . . 127.2(3) ?
C7 N3 C5 . . 104.2(3) ?
C7 N3 Ni1 . . 130.2(2) ?
C5 N3 Ni1 . . 125.6(2) ?
C7 N4 C6 . . 106.6(3) ?
C7 N4 C8 . . 127.2(3) ?
C6 N4 C8 . . 126.1(3) ?
C11 N5 C9 . . 104.3(3) ?
C11 N5 Ni1 . . 129.0(2) ?
C9 N5 Ni1 . . 126.4(2) ?
C11 N6 C10 . . 106.9(3) ?
C11 N6 C12 . . 125.9(3) ?
C10 N6 C12 . . 127.0(3) ?
N1 C1 N2 . . 112.5(3) ?
N1 C1 H1 . . 123.8 ?
N2 C1 H1 . . 123.8 ?
C3 C2 N2 . . 106.6(3) ?
C3 C2 H2 . . 126.7 ?
N2 C2 H2 . . 126.7 ?
C2 C3 N1 . . 110.4(3) ?
C2 C3 H3 . . 124.8 ?
N1 C3 H3 . . 124.8 ?
N2 C4 H4A . . 109.5 ?
N2 C4 H4B . . 109.5 ?
H4A C4 H4B . . 109.5 ?
N2 C4 H4C . . 109.5 ?
H4A C4 H4C . . 109.5 ?
H4B C4 H4C . . 109.5 ?
C6 C5 N3 . . 110.7(3) ?
C6 C5 H5 . . 124.7 ?
N3 C5 H5 . . 124.7 ?
C5 C6 N4 . . 106.0(3) ?
C5 C6 H6 . . 127.0 ?
N4 C6 H6 . . 127.0 ?
N3 C7 N4 . . 112.6(3) ?
N3 C7 H7 . . 123.7 ?
N4 C7 H7 . . 123.7 ?
N4 C8 H8A . . 109.5 ?
N4 C8 H8B . . 109.5 ?
H8A C8 H8B . . 109.5 ?
N4 C8 H8C . . 109.5 ?
H8A C8 H8C . . 109.5 ?
H8B C8 H8C . . 109.5 ?
C10 C9 N5 . . 110.4(3) ?
C10 C9 H9 . . 124.8 ?
N5 C9 H9 . . 124.8 ?
C9 C10 N6 . . 106.1(3) ?
C9 C10 H10 . . 126.9 ?
N6 C10 H10 . . 126.9 ?
N5 C11 N6 . . 112.2(3) ?
N5 C11 H11 . . 123.9 ?
N6 C11 H11 . . 123.9 ?
N6 C12 H12A . . 109.5 ?
N6 C12 H12B . . 109.5 ?
H12A C12 H12B . . 109.5 ?
N6 C12 H12C . . 109.5 ?
H12A C12 H12C . . 109.5 ?
H12B C12 H12C . . 109.5 ?

loop_
_geom_bond_atom_site_label_1
_geom_bond_atom_site_label_2
_geom_bond_site_symmetry_2
_geom_bond_distance
_geom_bond_publ_flag
Ni1 N1 . 2.126(3) yes
Ni1 N3 . 2.160(3) yes
Ni1 N5 . 2.115(3) yes
Ni1 N5 3 2.115(3) ?
Ni1 N1 3 2.126(3) ?
Ni1 N3 3 2.160(3) ?
OW H1W . 0.9165 ?
OW H2W . 0.8895 ?
N1 C1 . 1.314(4) ?
N1 C3 . 1.373(4) ?
N2 C1 . 1.334(4) ?
N2 C2 . 1.353(5) ?
N2 C4 . 1.463(4) ?
N3 C7 . 1.323(4) ?
N3 C5 . 1.375(4) ?
N4 C7 . 1.339(4) ?
N4 C6 . 1.374(5) ?
N4 C8 . 1.472(4) ?
N5 C11 . 1.319(4) ?
N5 C9 . 1.371(4) ?
N6 C11 . 1.336(4) ?
N6 C10 . 1.359(4) ?
N6 C12 . 1.469(4) ?
C1 H1 . 0.9300 ?
C2 C3 . 1.337(5) ?
C2 H2 . 0.9300 ?
C3 H3 . 0.9300 ?
C4 H4A . 0.9600 ?
C4 H4B . 0.9600 ?
C4 H4C . 0.9600 ?
C5 C6 . 1.351(5) ?
C5 H5 . 0.9300 ?
C6 H6 . 0.9300 ?
C7 H7 . 0.9300 ?
C8 H8A . 0.9600 ?
C8 H8B . 0.9600 ?
C8 H8C . 0.9600 ?
C9 C10 . 1.349(5) ?
C9 H9 . 0.9300 ?
C10 H10 . 0.9300 ?
C11 H11 . 0.9300 ?
C12 H12A . 0.9600 ?
C12 H12B . 0.9600 ?
C12 H12C . 0.9600 ?

loop_
_geom_hbond_atom_site_label_D
_geom_hbond_atom_site_label_H
_geom_hbond_atom_site_label_A
_geom_hbond_site_symmetry_A
_geom_hbond_distance_DH
_geom_hbond_distance_HA
_geom_hbond_distance_DA
_geom_hbond_angle_DHA
_geom_hbond_publ_flag
OW H1W Cl1 . 0.92 2.29 3.187(3) 166 yes
OW H2W Cl1 3_565 0.89 2.35 3.205(3) 162 yes

loop_
_geom_torsion_atom_site_label_1
_geom_torsion_atom_site_label_2
_geom_torsion_atom_site_label_3
_geom_torsion_atom_site_label_4
_geom_torsion_site_symmetry_1
_geom_torsion
N5 Ni1 N1 C1 . 78.2(3)
N5 Ni1 N1 C1 3 -101.8(3)
N1 Ni1 N1 C1 3 -14E1(5)
N3 Ni1 N1 C1 3 -14.6(3)
N3 Ni1 N1 C1 . 165.4(3)
N5 Ni1 N1 C3 . -110.4(3)
N5 Ni1 N1 C3 3 69.6(3)
N1 Ni1 N1 C3 3 4E1(10)
N3 Ni1 N1 C3 3 156.8(3)
N3 Ni1 N1 C3 . -23.2(3)
N5 Ni1 N3 C7 . -155.1(3)
N5 Ni1 N3 C7 3 24.9(3)
N1 Ni1 N3 C7 . 112.8(3)
N1 Ni1 N3 C7 3 -67.2(3)
N3 Ni1 N3 C7 3 -12E1(10)
N5 Ni1 N3 C5 . 27.1(3)
N5 Ni1 N3 C5 3 -152.9(3)
N1 Ni1 N3 C5 . -65.0(3)
N1 Ni1 N3 C5 3 115.0(3)
N3 Ni1 N3 C5 3 7E1(10)
N5 Ni1 N5 C11 3 -17E1(10)
N1 Ni1 N5 C11 . -21.9(3)
N1 Ni1 N5 C11 3 158.1(3)
N3 Ni1 N5 C11 3 69.6(3)
N3 Ni1 N5 C11 . -110.4(3)
N5 Ni1 N5 C9 3 1E1(10)
N1 Ni1 N5 C9 . 150.0(3)
N1 Ni1 N5 C9 3 -30.0(3)
N3 Ni1 N5 C9 3 -118.5(3)
N3 Ni1 N5 C9 . 61.5(3)
C3 N1 C1 N2 . 0.8(4)
Ni1 N1 C1 N2 . 173.7(2)
C2 N2 C1 N1 . -1.3(4)
C4 N2 C1 N1 . 176.2(4)
C1 N2 C2 C3 . 1.2(4)
C4 N2 C2 C3 . -176.3(4)
N2 C2 C3 N1 . -0.7(5)
C1 N1 C3 C2 . 0.0(4)
Ni1 N1 C3 C2 . -173.1(3)
C7 N3 C5 C6 . -0.4(4)
Ni1 N3 C5 C6 . 177.9(3)
N3 C5 C6 N4 . 0.0(5)
C7 N4 C6 C5 . 0.4(4)
C8 N4 C6 C5 . 178.0(4)
C5 N3 C7 N4 . 0.6(4)
Ni1 N3 C7 N4 . -177.6(2)
C6 N4 C7 N3 . -0.6(4)
C8 N4 C7 N3 . -178.2(4)
C11 N5 C9 C10 . 0.4(4)
Ni1 N5 C9 C10 . -173.1(2)
N5 C9 C10 N6 . -0.3(4)
C11 N6 C10 C9 . 0.1(4)
C12 N6 C10 C9 . -176.0(4)
C9 N5 C11 N6 . -0.4(4)
Ni1 N5 C11 N6 . 172.9(2)
C10 N6 C11 N5 . 0.2(4)
C12 N6 C11 N5 . 176.4(3)
